data_7234721
loop_
_publ_author_name
'Samantha Novoa'
'Joseph A. Paquette'
'Stephanie M. Barbon'
'Ryan R. Maar'
'Joe B. Gilroy'

_publ_section_title
;
 Side-chain boron difluoride formazanate polymers via ring-opening
 metathesis polymerization
;
_journal_name_full 'Journal of Materials Chemistry C'
_journal_page_first 3987
_journal_page_last 3994
_journal_paper_doi 10.1039/C5TC03287C
_journal_volume 4
_journal_year 2016
_chemical_formula_sum 'C26 H23 B F2 N4'
_chemical_formula_weight 440.29
_space_group_crystal_system monoclinic
_space_group_IT_number 14
_space_group_name_Hall '-P 2yn'
_space_group_name_H-M_alt 'P 1 21/n 1'
_atom_sites_solution_hydrogens mixed
_atom_sites_solution_primary dual
_atom_sites_solution_secondary difmap
_cell_angle_alpha 90
_cell_angle_beta 108.095(15)
_cell_angle_gamma 90
_cell_formula_units_Z 4
_cell_length_a 14.339(6)
_cell_length_b 9.360(3)
_cell_length_c 17.092(7)
_cell_measurement_reflns_used 9102
_cell_measurement_temperature 110
_cell_measurement_theta_max 30.25
_cell_measurement_theta_min 2.51
_cell_volume 2180.5(15)
_computing_cell_refinement SAINT
_computing_data_collection Apex2
_computing_data_reduction SAINT
_computing_molecular_graphics NRCVAX
_computing_publication_material cif2tables.py
_computing_structure_refinement SHELXL-2014
_computing_structure_solution SHELXT
_diffrn_ambient_temperature 110
_diffrn_detector 'CCD plate'
_diffrn_detector_type 'Bruker Apex2'
_diffrn_measured_fraction_theta_full 0.997
_diffrn_measured_fraction_theta_max 0.982
_diffrn_measurement_device '\k-geometry diffractometer'
_diffrn_measurement_device_type 'Bruker Kappa Axis Apex2'
_diffrn_measurement_method 'phi and omega scans'
_diffrn_radiation_type MoK\a
_diffrn_radiation_wavelength 0.71073
_diffrn_reflns_av_R_equivalents 0.0511
_diffrn_reflns_av_unetI/netI 0.0375
_diffrn_reflns_Laue_measured_fraction_full 0.997
_diffrn_reflns_Laue_measured_fraction_max 0.982
_diffrn_reflns_limit_h_max 20
_diffrn_reflns_limit_h_min -21
_diffrn_reflns_limit_k_max 13
_diffrn_reflns_limit_k_min -11
_diffrn_reflns_limit_l_max 25
_diffrn_reflns_limit_l_min -25
_diffrn_reflns_number 124130
_diffrn_reflns_point_group_measured_fraction_full 0.997
_diffrn_reflns_point_group_measured_fraction_max 0.982
_diffrn_reflns_theta_full 25.242
_diffrn_reflns_theta_max 32.111
_diffrn_reflns_theta_min 3.116
_diffrn_source 'sealed tube'
_exptl_absorpt_coefficient_mu 0.092
_exptl_absorpt_correction_T_max 0.7463
_exptl_absorpt_correction_T_min 0.6895
_exptl_absorpt_correction_type multi-scan
_exptl_absorpt_process_details SADABS
_exptl_crystal_colour red
_exptl_crystal_density_diffrn 1.341
_exptl_crystal_description Plate
_exptl_crystal_F_000 920
_exptl_crystal_size_max 0.363
_exptl_crystal_size_mid 0.207
_exptl_crystal_size_min 0.118
_refine_diff_density_max 0.700
_refine_diff_density_min -0.706
_refine_diff_density_rms 0.061
_refine_ls_extinction_coef .
_refine_ls_extinction_method none
_refine_ls_goodness_of_fit_ref 1.036
_refine_ls_hydrogen_treatment mixed
_refine_ls_matrix_type full
_refine_ls_number_parameters 382
_refine_ls_number_reflns 7495
_refine_ls_number_restraints 0
_refine_ls_restrained_S_all 1.036
_refine_ls_R_factor_all 0.0985
_refine_ls_R_factor_gt 0.0622
_refine_ls_shift/su_max 0.000
_refine_ls_shift/su_mean 0.000
_refine_ls_structure_factor_coef Fsqd
_refine_ls_weighting_details 'w=1/[\s^2^(Fo^2^)+(0.0553P)^2^+1.9740P] where P=(Fo^2^+2Fc^2^)/3'
_refine_ls_weighting_scheme calc
_refine_ls_wR_factor_gt 0.1425
_refine_ls_wR_factor_ref 0.1621
_reflns_Friedel_coverage 0.000
_reflns_Friedel_fraction_full .
_reflns_Friedel_fraction_max .
_reflns_number_gt 5189
_reflns_number_total 7495
_reflns_threshold_expression 'I > 2\s(I)'
_cod_data_source_file J-Mater-Chem-C-2016-4-3987.cif
_cod_data_source_block 11
_cod_original_cell_volume 2180.5(14)
_cod_original_sg_symbol_H-M 'P 21/n'
_cod_database_code 7234721
_shelx_space_group_comment
;
The symmetry employed for this shelxl refinement is uniquely defined
by the following loop, which should always be used as a source of
symmetry information in preference to the above space-group names.
They are only intended as comments.
;
_shelx_estimated_absorpt_t_min 0.967
_shelx_estimated_absorpt_t_max 0.989

loop_
_space_group_symop_operation_xyz
'x, y, z'
'-x+1/2, y+1/2, -z+1/2'
'-x, -y, -z'
'x-1/2, -y-1/2, z-1/2'

loop_
_atom_site_label
_atom_site_type_symbol
_atom_site_fract_x
_atom_site_fract_y
_atom_site_fract_z
_atom_site_U_iso_or_equiv
_atom_site_adp_type
_atom_site_occupancy
_atom_site_site_symmetry_order
_atom_site_calc_flag
_atom_site_refinement_flags_posn
_atom_site_refinement_flags_adp
_atom_site_refinement_flags_occupancy
_atom_site_disorder_assembly
_atom_site_disorder_group
F1 F 0.04543(9) 0.66916(11) 0.42330(7) 0.0367(3) Uani 1 1 d . . . . .
F2 F -0.08467(7) 0.54671(12) 0.33783(8) 0.0381(3) Uani 1 1 d . . . . .
B1 B 0.00972(13) 0.58912(19) 0.35243(12) 0.0227(3) Uani 1 1 d . . . . .
N1 N 0.02387(9) 0.67387(13) 0.27885(8) 0.0186(2) Uani 1 1 d . . . . .
N2 N 0.11364(9) 0.69863(13) 0.27726(8) 0.0190(3) Uani 1 1 d . . . . .
N3 N 0.08052(9) 0.46058(13) 0.35706(8) 0.0167(2) Uani 1 1 d . . . . .
N4 N 0.16889(9) 0.48643(13) 0.35395(8) 0.0187(2) Uani 1 1 d . . . . .
C1 C 0.18456(10) 0.61632(15) 0.32611(9) 0.0180(3) Uani 1 1 d . . . . .
C2 C -0.05303(11) 0.72643(16) 0.20990(10) 0.0225(3) Uani 1 1 d . . . . .
C3 C -0.14004(13) 0.77314(18) 0.22167(13) 0.0297(4) Uani 1 1 d . . . . .
H3 H -0.1466(16) 0.772(2) 0.2763(14) 0.032(6) Uiso 1 1 d . . . . .
C4 C -0.21576(14) 0.8211(2) 0.15443(15) 0.0403(5) Uani 1 1 d . . . . .
H4 H -0.276(2) 0.859(3) 0.1614(17) 0.059(8) Uiso 1 1 d . . . . .
C5 C -0.20496(16) 0.8216(2) 0.07684(15) 0.0457(6) Uani 1 1 d . . . . .
H5 H -0.2573(19) 0.852(3) 0.0314(16) 0.049(7) Uiso 1 1 d . . . . .
C6 C -0.11775(18) 0.7778(2) 0.06607(13) 0.0421(5) Uani 1 1 d . . . . .
H6 H -0.1064(18) 0.782(3) 0.0157(17) 0.046(7) Uiso 1 1 d . . . . .
C7 C -0.04055(14) 0.73024(18) 0.13271(11) 0.0290(4) Uani 1 1 d . . . . .
H7 H 0.0204(16) 0.704(2) 0.1266(13) 0.030(5) Uiso 1 1 d . . . . .
C8 C 0.05713(11) 0.31414(15) 0.36533(9) 0.0177(3) Uani 1 1 d . . . . .
C9 C -0.00883(11) 0.28155(16) 0.40743(10) 0.0205(3) Uani 1 1 d . . . . .
H9 H -0.0362(15) 0.356(2) 0.4322(13) 0.031(5) Uiso 1 1 d . . . . .
C10 C -0.03415(12) 0.13991(18) 0.41430(11) 0.0252(3) Uani 1 1 d . . . . .
H10 H -0.0788(15) 0.118(2) 0.4458(13) 0.030(5) Uiso 1 1 d . . . . .
C11 C 0.00682(13) 0.03217(18) 0.37992(12) 0.0294(4) Uani 1 1 d . . . . .
H11 H -0.0101(15) -0.068(2) 0.3866(13) 0.033(5) Uiso 1 1 d . . . . .
C12 C 0.07336(14) 0.06593(19) 0.33881(13) 0.0338(4) Uani 1 1 d . . . . .
H12 H 0.1003(18) -0.008(3) 0.3139(16) 0.051(7) Uiso 1 1 d . . . . .
C13 C 0.09971(13) 0.20689(17) 0.33141(12) 0.0272(3) Uani 1 1 d . . . . .
H13 H 0.1439(17) 0.234(3) 0.3009(15) 0.040(6) Uiso 1 1 d . . . . .
C14 C 0.28699(11) 0.66214(16) 0.34127(10) 0.0210(3) Uani 1 1 d . . . . .
C15 C 0.36389(12) 0.56364(18) 0.36024(12) 0.0272(3) Uani 1 1 d . . . . .
H15 H 0.3495(16) 0.465(2) 0.3605(13) 0.034(6) Uiso 1 1 d . . . . .
C16 C 0.46029(13) 0.6107(2) 0.38099(16) 0.0415(5) Uani 1 1 d . . . . .
H16 H 0.5106(19) 0.536(3) 0.3919(16) 0.052(7) Uiso 1 1 d . . . . .
C17 C 0.48336(14) 0.7559(2) 0.38348(19) 0.0501(6) Uani 1 1 d . . . . .
C18 C 0.40545(14) 0.8530(2) 0.36176(16) 0.0395(5) Uani 1 1 d . . . . .
H18 H 0.4193(17) 0.954(3) 0.3645(14) 0.042(6) Uiso 1 1 d . . . . .
C19 C 0.30891(12) 0.80773(18) 0.34144(12) 0.0274(4) Uani 1 1 d . . . . .
H19 H 0.2553(17) 0.878(2) 0.3289(14) 0.038(6) Uiso 1 1 d . . . . .
C20 C 0.58946(18) 0.8134(3) 0.4166(2) 0.0241(6) Uani 0.678(4) 1 d . . P A 1
H20 H 0.5890 0.9094 0.4422 0.029 Uiso 0.678(4) 1 calc R U P A 1
C21 C 0.67339(15) 0.7142(2) 0.47841(13) 0.0406(5) Uani 0.678(4) 1 d . . P A 1
H21A H 0.7063 0.7636 0.5310 0.049 Uiso 0.678(4) 1 calc R U P A 1
H21B H 0.6466 0.6218 0.4897 0.049 Uiso 0.678(4) 1 calc R U P A 1
C22 C 0.74238(13) 0.6952(2) 0.42579(14) 0.0368(4) Uani 0.678(4) 1 d . . P A 1
H22 H 0.7888 0.6126 0.4409 0.044 Uiso 0.678(4) 1 calc R U P A 1
C23 C 0.78856(13) 0.8387(2) 0.42581(15) 0.0399(5) Uani 0.678(4) 1 d . . P A 1
H23 H 0.8521 0.8682 0.4584 0.048 Uiso 0.678(4) 1 calc R U P A 1
C24 C 0.72174(18) 0.9163(3) 0.37049(17) 0.0292(6) Uani 0.678(4) 1 d . . P A 1
H24 H 0.7308 1.0104 0.3532 0.035 Uiso 0.678(4) 1 calc R U P A 1
C25 C 0.62916(17) 0.8284(3) 0.34010(16) 0.0262(6) Uani 0.678(4) 1 d . . P A 1
H25 H 0.5804 0.8605 0.2874 0.031 Uiso 0.678(4) 1 calc R U P A 1
C26 C 0.66671(18) 0.6888(3) 0.34034(15) 0.0528(6) Uani 0.678(4) 1 d . . P A 1
H26A H 0.6974 0.6747 0.2964 0.063 Uiso 0.678(4) 1 calc R U P A 1
H26B H 0.6163 0.6145 0.3364 0.063 Uiso 0.678(4) 1 calc R U P A 1
C20' C 0.5789(4) 0.8167(6) 0.3678(5) 0.0268(13) Uani 0.322(4) 1 d . . P A 2
H20' H 0.5655 0.9041 0.3323 0.032 Uiso 0.322(4) 1 calc R U P A 2
C21' C 0.66671(18) 0.6888(3) 0.34034(15) 0.0528(6) Uani 0.322(4) 1 d . . P A 2
H21C H 0.6386 0.5922 0.3257 0.063 Uiso 0.322(4) 1 calc R U P A 2
H21D H 0.6920 0.7262 0.2966 0.063 Uiso 0.322(4) 1 calc R U P A 2
C22' C 0.74238(13) 0.6952(2) 0.42579(14) 0.0368(4) Uani 0.322(4) 1 d . . P A 2
H22' H 0.7888 0.6126 0.4409 0.044 Uiso 0.322(4) 1 calc R U P A 2
C23' C 0.78856(13) 0.8387(2) 0.42581(15) 0.0399(5) Uani 0.322(4) 1 d . . P A 2
H23' H 0.8444 0.8630 0.4099 0.048 Uiso 0.322(4) 1 calc R U P A 2
C24' C 0.7236(4) 0.9350(7) 0.4576(5) 0.0434(18) Uani 0.322(4) 1 d . . P A 2
H24' H 0.7364 1.0325 0.4727 0.052 Uiso 0.322(4) 1 calc R U P A 2
C25' C 0.6361(4) 0.8517(7) 0.4613(4) 0.0332(14) Uani 0.322(4) 1 d . . P A 2
H25' H 0.5972 0.8908 0.4960 0.040 Uiso 0.322(4) 1 calc R U P A 2
C26' C 0.67339(15) 0.7142(2) 0.47841(13) 0.0406(5) Uani 0.322(4) 1 d . . P A 2
H26C H 0.6199 0.6428 0.4632 0.049 Uiso 0.322(4) 1 calc R U P A 2
H26D H 0.7099 0.7037 0.5377 0.049 Uiso 0.322(4) 1 calc R U P A 2

loop_
_atom_site_aniso_label
_atom_site_aniso_U_11
_atom_site_aniso_U_22
_atom_site_aniso_U_33
_atom_site_aniso_U_23
_atom_site_aniso_U_13
_atom_site_aniso_U_12
F1 0.0624(8) 0.0262(5) 0.0282(5) -0.0010(4) 0.0239(5) 0.0075(5)
F2 0.0206(5) 0.0331(6) 0.0670(8) 0.0208(5) 0.0232(5) 0.0071(4)
B1 0.0229(8) 0.0203(7) 0.0287(9) 0.0041(6) 0.0137(7) 0.0037(6)
N1 0.0151(6) 0.0180(5) 0.0218(6) 0.0021(5) 0.0045(5) 0.0000(4)
N2 0.0158(6) 0.0194(5) 0.0222(6) 0.0003(5) 0.0066(5) -0.0017(4)
N3 0.0135(5) 0.0187(5) 0.0182(6) 0.0013(4) 0.0055(5) -0.0011(4)
N4 0.0145(6) 0.0209(6) 0.0203(6) 0.0011(5) 0.0047(5) -0.0015(4)
C1 0.0151(6) 0.0192(6) 0.0201(7) -0.0003(5) 0.0059(5) -0.0012(5)
C2 0.0191(7) 0.0155(6) 0.0282(8) 0.0020(5) 0.0006(6) 0.0000(5)
C3 0.0200(8) 0.0235(7) 0.0419(11) 0.0035(7) 0.0044(7) 0.0019(6)
C4 0.0218(9) 0.0267(8) 0.0607(14) 0.0044(8) -0.0043(9) 0.0033(7)
C5 0.0387(11) 0.0286(9) 0.0490(13) 0.0034(8) -0.0167(10) 0.0051(8)
C6 0.0548(13) 0.0335(10) 0.0263(10) 0.0024(7) -0.0045(9) 0.0063(9)
C7 0.0331(9) 0.0225(7) 0.0266(9) 0.0015(6) 0.0026(7) 0.0029(6)
C8 0.0150(6) 0.0167(6) 0.0198(7) 0.0004(5) 0.0030(5) -0.0014(5)
C9 0.0192(7) 0.0212(7) 0.0214(7) 0.0013(5) 0.0066(6) -0.0008(5)
C10 0.0228(8) 0.0240(7) 0.0293(8) 0.0045(6) 0.0087(7) -0.0046(6)
C11 0.0270(8) 0.0190(7) 0.0398(10) 0.0011(6) 0.0070(7) -0.0039(6)
C12 0.0325(9) 0.0210(8) 0.0515(12) -0.0062(7) 0.0183(9) 0.0002(7)
C13 0.0251(8) 0.0221(7) 0.0390(10) -0.0038(6) 0.0166(7) -0.0006(6)
C14 0.0156(7) 0.0225(7) 0.0260(8) 0.0014(6) 0.0079(6) -0.0016(5)
C15 0.0183(7) 0.0219(7) 0.0423(10) 0.0011(7) 0.0105(7) -0.0010(6)
C16 0.0183(8) 0.0260(8) 0.0814(16) -0.0001(9) 0.0175(9) 0.0004(7)
C17 0.0196(9) 0.0283(9) 0.105(2) -0.0030(11) 0.0238(11) -0.0043(7)
C18 0.0239(9) 0.0226(8) 0.0762(15) -0.0022(9) 0.0217(9) -0.0060(6)
C19 0.0201(8) 0.0224(7) 0.0416(10) 0.0011(7) 0.0122(7) -0.0006(6)
C20 0.0164(12) 0.0286(12) 0.0271(16) 0.0013(11) 0.0063(12) -0.0040(9)
C21 0.0330(10) 0.0454(11) 0.0397(11) 0.0065(9) 0.0059(8) -0.0130(8)
C22 0.0193(8) 0.0303(9) 0.0560(13) 0.0046(8) 0.0047(8) -0.0016(7)
C23 0.0185(8) 0.0359(10) 0.0594(13) 0.0109(9) 0.0032(8) -0.0074(7)
C24 0.0194(12) 0.0285(12) 0.0390(15) 0.0071(10) 0.0080(10) -0.0056(9)
C25 0.0146(11) 0.0339(13) 0.0273(13) 0.0055(10) 0.0026(9) -0.0043(9)
C26 0.0438(12) 0.0664(16) 0.0433(12) 0.0033(11) 0.0066(10) -0.0330(12)
C20' 0.022(3) 0.025(2) 0.033(4) 0.008(2) 0.008(3) -0.0027(18)
C21' 0.0438(12) 0.0664(16) 0.0433(12) 0.0033(11) 0.0066(10) -0.0330(12)
C22' 0.0193(8) 0.0303(9) 0.0560(13) 0.0046(8) 0.0047(8) -0.0016(7)
C23' 0.0185(8) 0.0359(10) 0.0594(13) 0.0109(9) 0.0032(8) -0.0074(7)
C24' 0.027(3) 0.029(3) 0.067(5) 0.000(3) 0.004(3) -0.012(2)
C25' 0.019(3) 0.039(3) 0.039(3) 0.003(3) 0.006(3) -0.004(2)
C26' 0.0330(10) 0.0454(11) 0.0397(11) 0.0065(9) 0.0059(8) -0.0130(8)

loop_
_atom_type_symbol
_atom_type_description
_atom_type_scat_dispersion_real
_atom_type_scat_dispersion_imag
_atom_type_scat_source
C C 0.0033 0.0016 'International Tables Vol C Tables 4.2.6.8 and 6.1.1.4'
H H 0.0000 0.0000 'International Tables Vol C Tables 4.2.6.8 and 6.1.1.4'
B B 0.0013 0.0007 'International Tables Vol C Tables 4.2.6.8 and 6.1.1.4'
N N 0.0061 0.0033 'International Tables Vol C Tables 4.2.6.8 and 6.1.1.4'
F F 0.0171 0.0103 'International Tables Vol C Tables 4.2.6.8 and 6.1.1.4'

loop_
_geom_angle_atom_site_label_1
_geom_angle_atom_site_label_2
_geom_angle_atom_site_label_3
_geom_angle
_geom_angle_site_symmetry_1
_geom_angle_site_symmetry_3
F2 B1 F1 113.39(15) . .
F2 B1 N1 111.99(14) . .
F1 B1 N1 109.11(13) . .
F2 B1 N3 112.32(14) . .
F1 B1 N3 108.41(14) . .
N1 B1 N3 100.86(12) . .
N2 N1 C2 115.58(13) . .
N2 N1 B1 118.77(12) . .
C2 N1 B1 125.64(13) . .
N1 N2 C1 116.33(12) . .
N4 N3 C8 116.23(12) . .
N4 N3 B1 118.61(12) . .
C8 N3 B1 125.16(12) . .
N3 N4 C1 116.79(12) . .
N2 C1 N4 124.06(13) . .
N2 C1 C14 117.66(13) . .
N4 C1 C14 117.79(13) . .
C7 C2 C3 121.01(16) . .
C7 C2 N1 119.97(15) . .
C3 C2 N1 119.02(16) . .
C4 C3 C2 119.1(2) . .
C4 C3 H3 121.1(13) . .
C2 C3 H3 119.8(13) . .
C5 C4 C3 120.2(2) . .
C5 C4 H4 119.0(16) . .
C3 C4 H4 120.7(16) . .
C6 C5 C4 120.18(19) . .
C6 C5 H5 120.2(16) . .
C4 C5 H5 119.7(16) . .
C5 C6 C7 120.6(2) . .
C5 C6 H6 122.5(16) . .
C7 C6 H6 116.8(16) . .
C2 C7 C6 118.83(19) . .
C2 C7 H7 119.7(13) . .
C6 C7 H7 121.4(13) . .
C9 C8 C13 121.00(14) . .
C9 C8 N3 118.73(13) . .
C13 C8 N3 120.26(14) . .
C8 C9 C10 119.44(15) . .
C8 C9 H9 120.4(13) . .
C10 C9 H9 120.2(13) . .
C11 C10 C9 120.14(16) . .
C11 C10 H10 121.4(13) . .
C9 C10 H10 118.4(13) . .
C12 C11 C10 119.89(15) . .
C12 C11 H11 120.7(13) . .
C10 C11 H11 119.4(13) . .
C11 C12 C13 120.82(17) . .
C11 C12 H12 119.9(15) . .
C13 C12 H12 119.3(15) . .
C12 C13 C8 118.70(16) . .
C12 C13 H13 122.4(14) . .
C8 C13 H13 118.8(14) . .
C15 C14 C19 118.83(14) . .
C15 C14 C1 121.39(14) . .
C19 C14 C1 119.67(14) . .
C16 C15 C14 120.12(16) . .
C16 C15 H15 120.7(13) . .
C14 C15 H15 119.2(13) . .
C15 C16 C17 121.65(17) . .
C15 C16 H16 116.0(15) . .
C17 C16 H16 122.3(15) . .
C16 C17 C18 117.54(17) . .
C16 C17 C20 123.17(19) . .
C18 C17 C20 119.02(18) . .
C16 C17 C20' 123.7(3) . .
C18 C17 C20' 112.6(3) . .
C19 C18 C17 121.46(17) . .
C19 C18 H18 119.1(14) . .
C17 C18 H18 119.3(14) . .
C18 C19 C14 120.34(16) . .
C18 C19 H19 120.3(13) . .
C14 C19 H19 119.3(13) . .
C17 C20 C25 107.0(2) . .
C17 C20 C21 119.1(2) . .
C25 C20 C21 101.72(19) . .
C17 C20 H20 109.5 . .
C25 C20 H20 109.5 . .
C21 C20 H20 109.5 . .
C22 C21 C20 99.63(18) . .
C22 C21 H21A 111.8 . .
C20 C21 H21A 111.8 . .
C22 C21 H21B 111.8 . .
C20 C21 H21B 111.8 . .
H21A C21 H21B 109.6 . .
C23 C22 C26 102.61(17) . .
C23 C22 C21 105.10(18) . .
C26 C22 C21 99.71(17) . .
C23 C22 H22 115.8 . .
C26 C22 H22 115.8 . .
C21 C22 H22 115.8 . .
C24 C23 C22 105.57(18) . .
C24 C23 H23 127.2 . .
C22 C23 H23 127.2 . .
C23 C24 C25 107.9(2) . .
C23 C24 H24 126.0 . .
C25 C24 H24 126.0 . .
C26 C25 C24 102.1(2) . .
C26 C25 C20 98.6(2) . .
C24 C25 C20 105.5(2) . .
C26 C25 H25 116.1 . .
C24 C25 H25 116.1 . .
C20 C25 H25 116.1 . .
C25 C26 C22 97.1(2) . .
C25 C26 H26A 112.3 . .
C22 C26 H26A 112.3 . .
C25 C26 H26B 112.3 . .
C22 C26 H26B 112.3 . .
H26A C26 H26B 109.9 . .
C17 C20' C25' 96.1(5) . .
C17 C20' C21' 119.4(3) . .
C25' C20' C21' 101.8(4) . .
C17 C20' H20' 112.5 . .
C25' C20' H20' 112.5 . .
C21' C20' H20' 112.5 . .
C22' C21' C20' 93.9(3) . .
C22' C21' H21C 112.9 . .
C20' C21' H21C 112.9 . .
C22' C21' H21D 112.9 . .
C20' C21' H21D 112.9 . .
H21C C21' H21D 110.4 . .
C23' C22' C21' 102.61(17) . .
C23' C22' C26' 105.10(18) . .
C21' C22' C26' 99.71(17) . .
C23' C22' H22' 115.8 . .
C21' C22' H22' 115.8 . .
C26' C22' H22' 115.8 . .
C22' C23' C24' 102.3(3) . .
C22' C23' H23' 128.8 . .
C24' C23' H23' 128.8 . .
C25' C24' C23' 108.8(5) . .
C25' C24' H24' 125.6 . .
C23' C24' H24' 125.6 . .
C26' C25' C24' 102.6(4) . .
C26' C25' C20' 93.8(4) . .
C24' C25' C20' 104.0(5) . .
C26' C25' H25' 117.6 . .
C24' C25' H25' 117.6 . .
C20' C25' H25' 117.6 . .
C25' C26' C22' 105.0(3) . .
C25' C26' H26C 110.7 . .
C22' C26' H26C 110.7 . .
C25' C26' H26D 110.7 . .
C22' C26' H26D 110.7 . .
H26C C26' H26D 108.8 . .

loop_
_geom_bond_atom_site_label_1
_geom_bond_atom_site_label_2
_geom_bond_distance
_geom_bond_site_symmetry_2
F1 B1 1.380(2) .
F2 B1 1.357(2) .
B1 N1 1.553(2) .
B1 N3 1.560(2) .
N1 N2 1.3164(18) .
N1 C2 1.428(2) .
N2 C1 1.3407(19) .
N3 N4 1.3072(18) .
N3 C8 1.4286(18) .
N4 C1 1.3496(19) .
C1 C14 1.474(2) .
C2 C7 1.386(3) .
C2 C3 1.394(2) .
C3 C4 1.388(3) .
C3 H3 0.97(2) .
C4 C5 1.382(4) .
C4 H4 0.97(3) .
C5 C6 1.382(4) .
C5 H5 0.94(3) .
C6 C7 1.392(3) .
C6 H6 0.93(3) .
C7 H7 0.94(2) .
C8 C9 1.388(2) .
C8 C13 1.392(2) .
C9 C10 1.389(2) .
C9 H9 0.96(2) .
C10 C11 1.386(3) .
C10 H10 0.98(2) .
C11 C12 1.386(3) .
C11 H11 0.98(2) .
C12 C13 1.389(2) .
C12 H12 0.96(3) .
C13 H13 0.97(2) .
C14 C15 1.396(2) .
C14 C19 1.398(2) .
C15 C16 1.388(2) .
C15 H15 0.94(2) .
C16 C17 1.396(3) .
C16 H16 0.98(3) .
C17 C18 1.398(3) .
C17 C20 1.546(3) .
C17 C20' 1.582(6) .
C18 C19 1.385(2) .
C18 H18 0.96(2) .
C19 H19 0.98(2) .
C20 C25 1.587(4) .
C20 C21 1.623(4) .
C20 H20 1.0000 .
C21 C22 1.540(3) .
C21 H21A 0.9900 .
C21 H21B 0.9900 .
C22 C23 1.497(3) .
C22 C26 1.526(3) .
C22 H22 1.0000 .
C23 C24 1.333(3) .
C23 H23 0.9500 .
C24 C25 1.511(3) .
C24 H24 0.9500 .
C25 C26 1.412(4) .
C25 H25 1.0000 .
C26 H26A 0.9900 .
C26 H26B 0.9900 .
C20' C25' 1.588(10) .
C20' C21' 1.898(7) .
C20' H20' 1.0000 .
C21' C22' 1.526(3) .
C21' H21C 0.9900 .
C21' H21D 0.9900 .
C22' C23' 1.497(3) .
C22' C26' 1.540(3) .
C22' H22' 1.0000 .
C23' C24' 1.513(8) .
C23' H23' 0.9500 .
C24' C25' 1.496(8) .
C24' H24' 0.9500 .
C25' C26' 1.389(6) .
C25' H25' 1.0000 .
C26' H26C 0.9900 .
C26' H26D 0.9900 .

loop_
_geom_torsion_atom_site_label_1
_geom_torsion_atom_site_label_2
_geom_torsion_atom_site_label_3
_geom_torsion_atom_site_label_4
_geom_torsion
_geom_torsion_site_symmetry_1
_geom_torsion_site_symmetry_2
_geom_torsion_site_symmetry_3
_geom_torsion_site_symmetry_4
F2 B1 N1 N2 -167.39(13) . . . .
F1 B1 N1 N2 66.25(17) . . . .
N3 B1 N1 N2 -47.75(17) . . . .
F2 B1 N1 C2 11.1(2) . . . .
F1 B1 N1 C2 -115.23(16) . . . .
N3 B1 N1 C2 130.77(14) . . . .
C2 N1 N2 C1 -160.55(13) . . . .
B1 N1 N2 C1 18.12(19) . . . .
F2 B1 N3 N4 166.22(14) . . . .
F1 B1 N3 N4 -67.70(17) . . . .
N1 B1 N3 N4 46.82(17) . . . .
F2 B1 N3 C8 -14.4(2) . . . .
F1 B1 N3 C8 111.67(16) . . . .
N1 B1 N3 C8 -133.80(14) . . . .
C8 N3 N4 C1 164.06(13) . . . .
B1 N3 N4 C1 -16.51(19) . . . .
N1 N2 C1 N4 22.7(2) . . . .
N1 N2 C1 C14 -165.68(13) . . . .
N3 N4 C1 N2 -23.5(2) . . . .
N3 N4 C1 C14 164.85(13) . . . .
N2 N1 C2 C7 32.9(2) . . . .
B1 N1 C2 C7 -145.64(16) . . . .
N2 N1 C2 C3 -147.17(14) . . . .
B1 N1 C2 C3 34.3(2) . . . .
C7 C2 C3 C4 1.4(2) . . . .
N1 C2 C3 C4 -178.50(15) . . . .
C2 C3 C4 C5 0.4(3) . . . .
C3 C4 C5 C6 -1.7(3) . . . .
C4 C5 C6 C7 1.2(3) . . . .
C3 C2 C7 C6 -1.9(3) . . . .
N1 C2 C7 C6 178.02(16) . . . .
C5 C6 C7 C2 0.6(3) . . . .
N4 N3 C8 C9 148.98(14) . . . .
B1 N3 C8 C9 -30.4(2) . . . .
N4 N3 C8 C13 -31.2(2) . . . .
B1 N3 C8 C13 149.37(16) . . . .
C13 C8 C9 C10 -1.3(2) . . . .
N3 C8 C9 C10 178.46(14) . . . .
C8 C9 C10 C11 0.5(2) . . . .
C9 C10 C11 C12 0.2(3) . . . .
C10 C11 C12 C13 -0.1(3) . . . .
C11 C12 C13 C8 -0.7(3) . . . .
C9 C8 C13 C12 1.4(3) . . . .
N3 C8 C13 C12 -178.36(16) . . . .
N2 C1 C14 C15 -153.06(16) . . . .
N4 C1 C14 C15 19.1(2) . . . .
N2 C1 C14 C19 30.7(2) . . . .
N4 C1 C14 C19 -157.15(16) . . . .
C19 C14 C15 C16 1.7(3) . . . .
C1 C14 C15 C16 -174.59(18) . . . .
C14 C15 C16 C17 -0.1(4) . . . .
C15 C16 C17 C18 -1.9(4) . . . .
C15 C16 C17 C20 172.1(3) . . . .
C15 C16 C17 C20' -152.2(4) . . . .
C16 C17 C18 C19 2.4(4) . . . .
C20 C17 C18 C19 -171.9(2) . . . .
C20' C17 C18 C19 155.8(4) . . . .
C17 C18 C19 C14 -0.8(3) . . . .
C15 C14 C19 C18 -1.3(3) . . . .
C1 C14 C19 C18 175.06(18) . . . .
C16 C17 C20 C25 93.1(3) . . . .
C18 C17 C20 C25 -93.0(3) . . . .
C16 C17 C20 C21 -21.3(4) . . . .
C18 C17 C20 C21 152.6(3) . . . .
C17 C20 C21 C22 117.8(2) . . . .
C25 C20 C21 C22 0.6(2) . . . .
C20 C21 C22 C23 70.50(19) . . . .
C20 C21 C22 C26 -35.49(19) . . . .
C26 C22 C23 C24 24.3(3) . . . .
C21 C22 C23 C24 -79.5(2) . . . .
C22 C23 C24 C25 5.0(3) . . . .
C23 C24 C25 C26 -35.2(3) . . . .
C23 C24 C25 C20 67.4(3) . . . .
C17 C20 C25 C26 -87.9(2) . . . .
C21 C20 C25 C26 37.7(2) . . . .
C17 C20 C25 C24 166.87(19) . . . .
C21 C20 C25 C24 -67.5(2) . . . .
C24 C25 C26 C22 46.8(2) . . . .
C20 C25 C26 C22 -61.1(2) . . . .
C23 C22 C26 C25 -44.7(2) . . . .
C21 C22 C26 C25 63.30(19) . . . .
C16 C17 C20' C25' -105.1(4) . . . .
C18 C17 C20' C25' 103.4(4) . . . .
C16 C17 C20' C21' 2.1(7) . . . .
C18 C17 C20' C21' -149.4(4) . . . .
C17 C20' C21' C22' -104.3(5) . . . .
C25' C20' C21' C22' -0.2(3) . . . .
C20' C21' C22' C23' -74.9(2) . . . .
C20' C21' C22' C26' 33.1(2) . . . .
C21' C22' C23' C24' 89.2(3) . . . .
C26' C22' C23' C24' -14.7(3) . . . .
C22' C23' C24' C25' -9.0(5) . . . .
C23' C24' C25' C26' 31.6(6) . . . .
C23' C24' C25' C20' -65.6(6) . . . .
C17 C20' C25' C26' 85.4(4) . . . .
C21' C20' C25' C26' -36.3(4) . . . .
C17 C20' C25' C24' -170.5(4) . . . .
C21' C20' C25' C24' 67.7(5) . . . .
C24' C25' C26' C22' -40.1(5) . . . .
C20' C25' C26' C22' 65.2(4) . . . .
C23' C22' C26' C25' 35.7(3) . . . .
C21' C22' C26' C25' -70.3(3) . . . .
